data_8102461
loop_
_publ_author_name
'Ming Lin'
'Zai-Chao Zhang'

_publ_section_title
;
 Crystal structure of
 hexaaqua-(m3-methylenedisulphonato)-bis(m2-methylenedisulphonato)disamarium(III),
 Sm2(H2O)6(CH2O6S2)3
;
_journal_issue 3
_journal_name_full 'Zeitschrift f\"ur Kristallographie - New Crystal Structures'
_journal_page_first 417
_journal_volume 224
_journal_year 2009
_chemical_formula_moiety 'C3 H18 O24 S6 Sm2'
_chemical_formula_sum 'C3 H18 O24 S6 Sm2'
_chemical_formula_weight 931.31
_chemical_name_systematic
; 
poly[hexaaqua-<i>\m</i>~3~-methylenedisulphonato-bis-
<i>\m</i>~2~-methylenedisulphonato-disamarium(III)]
;
_space_group_IT_number 2
_symmetry_cell_setting triclinic
_symmetry_space_group_name_Hall '-P 1'
_symmetry_space_group_name_H-M 'P -1'
_atom_sites_solution_hydrogens geom
_atom_sites_solution_primary direct
_atom_sites_solution_secondary difmap
_audit_creation_method SHELXL-97
_cell_angle_alpha 74.8640(10)
_cell_angle_beta 78.2630(10)
_cell_angle_gamma 61.1380(10)
_cell_formula_units_Z 2
_cell_length_a 9.0017(3)
_cell_length_b 9.2768(4)
_cell_length_c 15.8674(6)
_cell_measurement_reflns_used 5652
_cell_measurement_temperature 173(2)
_cell_measurement_theta_max 27.54
_cell_measurement_theta_min 2.05
_cell_volume 1115.49(7)
_computing_cell_refinement 'SAINT (Bruker, 1997)'
_computing_data_collection 'SMART (Bruker, 1997)'
_computing_data_reduction SAINT
_computing_molecular_graphics 'SHELXTL (Bruker, 1997)'
_computing_publication_material SHELXL-97
_computing_structure_refinement 'SHELXL-97 (Sheldrick, 1997)[5]'
_computing_structure_solution 'SHELXS-97 (Sheldrick, 1997)[4]'
_diffrn_ambient_temperature 173(2)
_diffrn_measured_fraction_theta_full 0.986
_diffrn_measured_fraction_theta_max 0.986
_diffrn_radiation_monochromator graphite
_diffrn_radiation_source 'fine-focus sealed tube'
_diffrn_radiation_type MoK\a
_diffrn_radiation_wavelength 0.71073
_diffrn_reflns_av_R_equivalents 0.0306
_diffrn_reflns_av_sigmaI/netI 0.0325
_diffrn_reflns_limit_h_max 10
_diffrn_reflns_limit_h_min -10
_diffrn_reflns_limit_k_max 11
_diffrn_reflns_limit_k_min -11
_diffrn_reflns_limit_l_max 19
_diffrn_reflns_limit_l_min -19
_diffrn_reflns_number 13394
_diffrn_reflns_theta_full 25.50
_diffrn_reflns_theta_max 25.50
_diffrn_reflns_theta_min 1.34
_exptl_absorpt_coefficient_mu 5.884
_exptl_absorpt_correction_T_max .31
_exptl_absorpt_correction_T_min .26
_exptl_absorpt_correction_type multi-scan
_exptl_absorpt_process_details 'SADABS, Bruker(2000)'
_exptl_crystal_colour 'light yellow'
_exptl_crystal_density_diffrn 2.773
_exptl_crystal_density_method 'not measured'
_exptl_crystal_description block
_exptl_crystal_F_000 896
_exptl_crystal_size_max .25
_exptl_crystal_size_mid .20
_exptl_crystal_size_min .20
_refine_diff_density_max 1.150
_refine_diff_density_min -0.755
_refine_diff_density_rms 0.148
_refine_ls_extinction_method none
_refine_ls_goodness_of_fit_ref 0.999
_refine_ls_hydrogen_treatment constr
_refine_ls_matrix_type full
_refine_ls_number_parameters 316
_refine_ls_number_reflns 4085
_refine_ls_number_restraints 0
_refine_ls_restrained_S_all 0.999
_refine_ls_R_factor_all 0.0320
_refine_ls_R_factor_gt 0.0256
_refine_ls_shift/su_max 0.000
_refine_ls_shift/su_mean 0.000
_refine_ls_structure_factor_coef Fsqd
_refine_ls_weighting_details 'calc w=1/[\s^2^(Fo^2^)+(0.0425P)^2^+0.0000P] where P=(Fo^2^+2Fc^2^)/3'
_refine_ls_weighting_scheme calc
_refine_ls_wR_factor_gt 0.0637
_refine_ls_wR_factor_ref 0.0666
_reflns_number_gt 3557
_reflns_number_total 4085
_reflns_threshold_expression >2sigma(I)
_cod_data_source_file 1267-2643.cff
_cod_data_source_block global
_cod_depositor_comments
;
The following automatic conversions were performed:
'_symmetry_cell_setting' value 'Triclinic' changed to 'triclinic'
according to '/home/saulius/struct/CIF-dictionaries/cif_core.dic'
dictionary named 'cif_core.dic' version 2.4.1 from 2010-06-29.

Automatic conversion script
Id: cif_fix_enum 1555 2011-01-17 13:19:09Z saulius 
;
_cod_database_code 8102461

loop_
_symmetry_equiv_pos_as_xyz
'x, y, z'
'-x, -y, -z'

loop_
_atom_site_label
_atom_site_type_symbol
_atom_site_fract_x
_atom_site_fract_y
_atom_site_fract_z
_atom_site_U_iso_or_equiv
_atom_site_adp_type
_atom_site_occupancy
_atom_site_symmetry_multiplicity
_atom_site_calc_flag
_atom_site_refinement_flags
_atom_site_disorder_assembly
_atom_site_disorder_group
C1 C 0.4409(6) 0.2845(6) 0.2146(3) 0.0102(10) Uani 1 1 d . . .
H1A H 0.3705 0.3764 0.1698 0.012 Uiso 1 1 calc R . .
H1B H 0.3839 0.2123 0.2400 0.012 Uiso 1 1 calc R . .
C2 C 0.9310(6) 0.8676(6) -0.0072(3) 0.0144(10) Uani 1 1 d . . .
H2A H 1.0042 0.9119 -0.0486 0.017 Uiso 1 1 calc R . .
H2B H 0.8454 0.9576 0.0242 0.017 Uiso 1 1 calc R . .
C3 C 0.6066(6) 0.2609(6) 0.5509(3) 0.0137(10) Uani 1 1 d . . .
H3A H 0.5709 0.3258 0.5982 0.016 Uiso 1 1 calc R . .
H3B H 0.5186 0.3223 0.5087 0.016 Uiso 1 1 calc R . .
O1 O 0.7369(4) 0.2636(4) 0.1475(2) 0.0178(8) Uani 1 1 d . . .
O2 O 0.7297(4) 0.0091(4) 0.2263(2) 0.0120(7) Uani 1 1 d . . .
O3 O 0.6151(4) 0.1361(4) 0.0860(2) 0.0187(8) Uani 1 1 d . . .
O4 O 0.5074(5) 0.4995(4) 0.2549(2) 0.0217(8) Uani 1 1 d . . .
O5 O 0.5821(4) 0.2301(4) 0.3531(2) 0.0165(8) Uani 1 1 d . . .
O6 O 0.2887(4) 0.4355(4) 0.3459(2) 0.0215(8) Uani 1 1 d . . .
O7 O 0.7214(4) 0.7505(4) -0.0026(2) 0.0172(8) Uani 1 1 d . . .
O8 O 0.9581(4) 0.6878(4) -0.1148(2) 0.0210(8) Uani 1 1 d . . .
O9 O 0.7261(5) 0.9679(4) -0.1255(2) 0.0220(8) Uani 1 1 d . . .
O10 O 0.9412(4) 0.6403(4) 0.1301(2) 0.0173(8) Uani 1 1 d . . .
O11 O 1.1846(4) 0.5691(4) 0.0208(2) 0.0186(8) Uani 1 1 d . . .
O12 O 1.1296(5) 0.7609(4) 0.1149(2) 0.0200(8) Uani 1 1 d . . .
O13 O 0.8683(4) 0.1328(4) 0.4394(2) 0.0131(7) Uani 1 1 d . . .
O14 O 0.9106(4) 0.2082(4) 0.5646(2) 0.0139(7) Uani 1 1 d . . .
O15 O 0.7565(4) 0.4244(4) 0.4471(2) 0.0161(7) Uani 1 1 d . . .
O16 O 0.6706(4) -0.0294(4) 0.5259(2) 0.0180(8) Uani 1 1 d . . .
O17 O 0.7211(4) -0.0183(4) 0.6671(2) 0.0199(8) Uani 1 1 d . . .
O18 O 0.4347(4) 0.1030(4) 0.6281(2) 0.0185(8) Uani 1 1 d . . .
O19 O 0.8566(5) 0.4188(5) 0.2680(2) 0.0323(10) Uani 1 1 d . . .
H19A H 0.7849 0.4464 0.3111 0.039 Uiso 1 1 d R . .
H19B H 0.9101 0.3167 0.2678 0.039 Uiso 1 1 d R . .
O20 O 0.5858(4) 0.7816(4) 0.1882(2) 0.0187(8) Uani 1 1 d . . .
H20A H 0.6496 0.8268 0.1814 0.022 Uiso 1 1 d R . .
H20B H 0.4954 0.8463 0.1646 0.022 Uiso 1 1 d R . .
O21 O 0.4776(4) 0.6435(4) 0.0715(2) 0.0206(8) Uani 1 1 d . . .
H21A H 0.3990 0.6763 0.1099 0.025 Uiso 1 1 d R . .
H21B H 0.4753 0.7173 0.0289 0.025 Uiso 1 1 d R . .
O22 O 0.8388(5) -0.3306(4) 0.4794(2) 0.0194(8) Uani 1 1 d . . .
H22A H 0.8106 -0.3730 0.4485 0.023 Uiso 1 1 d R . .
H22B H 0.7841 -0.3204 0.5291 0.023 Uiso 1 1 d R . .
O23 O 0.9722(4) -0.2973(4) 0.3053(2) 0.0209(8) Uani 1 1 d . . .
H23A H 1.0650 -0.3630 0.3261 0.025 Uiso 1 1 d R . .
H23B H 0.9861 -0.2552 0.2526 0.025 Uiso 1 1 d R . .
O24 O 1.0030(4) 0.0321(5) 0.2787(2) 0.0212(8) Uani 1 1 d . . .
H24A H 1.0852 0.0293 0.3108 0.025 Uiso 1 1 d R . .
H24B H 1.0615 -0.0419 0.2365 0.025 Uiso 1 1 d R . .
S1 S 0.64560(15) 0.16441(14) 0.16426(7) 0.0106(2) Uani 1 1 d . . .
S2 S 0.45597(15) 0.37035(15) 0.29848(8) 0.0130(3) Uani 1 1 d . . .
S3 S 0.82407(15) 0.81495(15) -0.06767(8) 0.0128(3) Uani 1 1 d . . .
S4 S 1.05828(15) 0.69549(15) 0.06985(8) 0.0127(3) Uani 1 1 d . . .
S5 S 0.80223(15) 0.25478(14) 0.49596(8) 0.0108(2) Uani 1 1 d . . .
S6 S 0.61169(15) 0.06257(15) 0.59731(8) 0.0117(2) Uani 1 1 d . . .
Sm1 Sm 0.74603(3) 0.52785(3) 0.126416(16) 0.01198(8) Uani 1 1 d . . .
Sm2 Sm 0.80906(3) -0.06129(3) 0.382022(15) 0.00943(8) Uani 1 1 d . . .

loop_
_atom_site_aniso_label
_atom_site_aniso_U_11
_atom_site_aniso_U_22
_atom_site_aniso_U_33
_atom_site_aniso_U_23
_atom_site_aniso_U_13
_atom_site_aniso_U_12
C1 0.004(2) 0.009(2) 0.012(2) -0.0005(19) 0.0007(19) 0.000(2)
C2 0.015(3) 0.011(2) 0.015(3) -0.003(2) 0.004(2) -0.006(2)
C3 0.010(3) 0.017(3) 0.012(2) -0.002(2) 0.002(2) -0.006(2)
O1 0.0141(19) 0.0184(19) 0.021(2) -0.0043(15) 0.0057(15) -0.0096(16)
O2 0.0098(17) 0.0123(17) 0.0101(17) -0.0005(14) -0.0006(14) -0.0029(14)
O3 0.0175(19) 0.0199(19) 0.0118(18) -0.0042(15) -0.0059(15) -0.0009(16)
O4 0.028(2) 0.0190(19) 0.019(2) -0.0001(16) -0.0014(17) -0.0131(17)
O5 0.0174(19) 0.0121(17) 0.0150(19) -0.0010(14) -0.0063(15) -0.0018(15)
O6 0.017(2) 0.021(2) 0.0146(19) -0.0028(16) 0.0009(16) -0.0010(16)
O7 0.0143(19) 0.0222(19) 0.0145(18) 0.0000(15) -0.0004(15) -0.0098(16)
O8 0.0128(19) 0.025(2) 0.026(2) -0.0124(17) 0.0028(16) -0.0069(17)
O9 0.021(2) 0.0166(19) 0.021(2) 0.0048(16) -0.0072(16) -0.0049(17)
O10 0.016(2) 0.0186(19) 0.0140(18) 0.0034(15) -0.0025(15) -0.0080(16)
O11 0.0159(19) 0.0178(19) 0.0144(19) -0.0057(15) 0.0019(15) -0.0017(16)
O12 0.021(2) 0.0206(19) 0.021(2) -0.0041(16) -0.0022(16) -0.0115(17)
O13 0.0127(18) 0.0145(17) 0.0127(17) -0.0025(14) 0.0006(14) -0.0072(15)
O14 0.0136(18) 0.0145(17) 0.0126(18) -0.0029(14) -0.0038(14) -0.0045(15)
O15 0.020(2) 0.0126(17) 0.0143(18) 0.0002(14) -0.0008(15) -0.0075(15)
O16 0.021(2) 0.0172(18) 0.0164(19) -0.0044(15) 0.0045(16) -0.0114(16)
O17 0.021(2) 0.027(2) 0.0163(19) 0.0055(16) -0.0070(16) -0.0173(18)
O18 0.0119(19) 0.026(2) 0.0190(19) -0.0059(16) 0.0034(15) -0.0112(16)
O19 0.021(2) 0.047(3) 0.014(2) 0.0025(19) 0.0019(17) -0.009(2)
O20 0.0149(19) 0.0174(19) 0.026(2) -0.0046(16) -0.0028(16) -0.0088(16)
O21 0.019(2) 0.022(2) 0.0147(19) 0.0028(15) 0.0010(16) -0.0089(17)
O22 0.026(2) 0.0169(18) 0.0160(19) -0.0035(15) 0.0019(16) -0.0121(17)
O23 0.017(2) 0.0180(19) 0.0142(19) -0.0030(15) -0.0067(15) 0.0046(16)
O24 0.019(2) 0.033(2) 0.0113(18) 0.0011(16) -0.0014(15) -0.0142(18)
S1 0.0100(6) 0.0114(6) 0.0079(6) -0.0002(5) -0.0003(5) -0.0039(5)
S2 0.0135(6) 0.0112(6) 0.0105(6) -0.0017(5) -0.0008(5) -0.0030(5)
S3 0.0115(6) 0.0122(6) 0.0127(6) -0.0006(5) -0.0005(5) -0.0049(5)
S4 0.0125(6) 0.0134(6) 0.0119(6) -0.0023(5) 0.0009(5) -0.0065(5)
S5 0.0098(6) 0.0107(6) 0.0117(6) -0.0007(5) -0.0013(5) -0.0051(5)
S6 0.0108(6) 0.0149(6) 0.0108(6) -0.0019(5) 0.0009(5) -0.0081(5)
Sm1 0.01123(15) 0.01161(14) 0.01205(14) -0.00084(10) -0.00085(10) -0.00513(11)
Sm2 0.00900(14) 0.00989(14) 0.00875(14) -0.00066(10) -0.00076(10) -0.00436(11)

loop_
_atom_type_symbol
_atom_type_description
_atom_type_scat_dispersion_real
_atom_type_scat_dispersion_imag
_atom_type_scat_source
C C 0.0033 0.0016 'International Tables Vol C Tables 4.2.6.8 and 6.1.1.4'
H H 0.0000 0.0000 'International Tables Vol C Tables 4.2.6.8 and 6.1.1.4'
O O 0.0106 0.0060 'International Tables Vol C Tables 4.2.6.8 and 6.1.1.4'
S S 0.1246 0.1234 'International Tables Vol C Tables 4.2.6.8 and 6.1.1.4'
Sm Sm -0.1638 3.4418 'International Tables Vol C Tables 4.2.6.8 and 6.1.1.4'

loop_
_geom_angle_atom_site_label_1
_geom_angle_atom_site_label_2
_geom_angle_atom_site_label_3
_geom_angle
_geom_angle_site_symmetry_1
_geom_angle_site_symmetry_3
_geom_angle_publ_flag
S2 C1 S1 111.2(2) . . ?
S2 C1 H1A 109.4 . . ?
S1 C1 H1A 109.4 . . ?
S2 C1 H1B 109.4 . . ?
S1 C1 H1B 109.4 . . ?
H1A C1 H1B 108.0 . . ?
S4 C2 S3 113.3(3) . . ?
S4 C2 H2A 108.9 . . ?
S3 C2 H2A 108.9 . . ?
S4 C2 H2B 108.9 . . ?
S3 C2 H2B 108.9 . . ?
H2A C2 H2B 107.7 . . ?
S6 C3 S5 115.4(3) . . ?
S6 C3 H3A 108.4 . . ?
S5 C3 H3A 108.4 . . ?
S6 C3 H3B 108.4 . . ?
S5 C3 H3B 108.4 . . ?
H3A C3 H3B 107.5 . . ?
S1 O1 Sm1 152.1(2) . . ?
S1 O2 Sm2 134.62(18) . . ?
S2 O4 Sm1 136.4(2) . . ?
S2 O5 Sm2 151.8(2) . . ?
S3 O7 Sm1 141.4(2) . . ?
S3 O8 Sm1 148.1(2) . 2_765 ?
S4 O10 Sm1 139.0(2) . . ?
S4 O11 Sm1 143.4(2) . 2_765 ?
S5 O13 Sm2 145.0(2) . . ?
S5 O14 Sm2 150.1(2) . 2_756 ?
S6 O16 Sm2 148.9(2) . . ?
S6 O18 Sm2 145.7(2) . 2_656 ?
Sm1 O19 H19A 116.0 . . ?
Sm1 O19 H19B 101.6 . . ?
H19A O19 H19B 115.8 . . ?
Sm1 O20 H20A 107.1 . . ?
Sm1 O20 H20B 111.6 . . ?
H20A O20 H20B 111.6 . . ?
Sm1 O21 H21A 111.3 . . ?
Sm1 O21 H21B 106.5 . . ?
H21A O21 H21B 114.0 . . ?
Sm2 O22 H22A 102.8 . . ?
Sm2 O22 H22B 114.5 . . ?
H22A O22 H22B 115.2 . . ?
Sm2 O23 H23A 111.3 . . ?
Sm2 O23 H23B 106.0 . . ?
H23A O23 H23B 111.5 . . ?
Sm2 O24 H24A 109.2 . . ?
Sm2 O24 H24B 109.4 . . ?
H24A O24 H24B 109.8 . . ?
O3 S1 O1 113.6(2) . . ?
O3 S1 O2 112.55(19) . . ?
O1 S1 O2 110.5(2) . . ?
O3 S1 C1 105.6(2) . . ?
O1 S1 C1 106.5(2) . . ?
O2 S1 C1 107.6(2) . . ?
O6 S2 O4 113.0(2) . . ?
O6 S2 O5 111.6(2) . . ?
O4 S2 O5 113.4(2) . . ?
O6 S2 C1 106.2(2) . . ?
O4 S2 C1 106.5(2) . . ?
O5 S2 C1 105.3(2) . . ?
O9 S3 O7 113.9(2) . . ?
O9 S3 O8 112.6(2) . . ?
O7 S3 O8 112.6(2) . . ?
O9 S3 C2 105.8(2) . . ?
O7 S3 C2 105.4(2) . . ?
O8 S3 C2 105.6(2) . . ?
O12 S4 O11 113.9(2) . . ?
O12 S4 O10 110.6(2) . . ?
O11 S4 O10 113.0(2) . . ?
O12 S4 C2 106.0(2) . . ?
O11 S4 C2 107.0(2) . . ?
O10 S4 C2 105.8(2) . . ?
O14 S5 O13 113.27(19) . . ?
O14 S5 O15 112.61(19) . . ?
O13 S5 O15 112.6(2) . . ?
O14 S5 C3 105.7(2) . . ?
O13 S5 C3 107.1(2) . . ?
O15 S5 C3 104.7(2) . . ?
O17 S6 O16 113.2(2) . . ?
O17 S6 O18 112.6(2) . . ?
O16 S6 O18 111.2(2) . . ?
O17 S6 C3 109.1(2) . . ?
O16 S6 C3 106.1(2) . . ?
O18 S6 C3 103.9(2) . . ?
O21 Sm1 O19 136.95(13) . . ?
O21 Sm1 O1 84.05(12) . . ?
O19 Sm1 O1 84.95(13) . . ?
O21 Sm1 O20 78.25(12) . . ?
O19 Sm1 O20 81.36(13) . . ?
O1 Sm1 O20 135.96(11) . . ?
O21 Sm1 O8 143.96(12) . 2_765 ?
O19 Sm1 O8 69.62(13) . 2_765 ?
O1 Sm1 O8 73.54(12) . 2_765 ?
O20 Sm1 O8 136.95(11) . 2_765 ?
O21 Sm1 O10 134.09(12) . . ?
O19 Sm1 O10 71.47(13) . . ?
O1 Sm1 O10 141.07(11) . . ?
O20 Sm1 O10 71.61(11) . . ?
O8 Sm1 O10 69.41(11) 2_765 . ?
O21 Sm1 O7 69.76(11) . . ?
O19 Sm1 O7 140.51(13) . . ?
O1 Sm1 O7 132.64(11) . . ?
O20 Sm1 O7 77.35(11) . . ?
O8 Sm1 O7 105.50(12) 2_765 . ?
O10 Sm1 O7 70.39(11) . . ?
O21 Sm1 O11 75.52(12) . 2_765 ?
O19 Sm1 O11 137.23(12) . 2_765 ?
O1 Sm1 O11 69.66(11) . 2_765 ?
O20 Sm1 O11 140.40(11) . 2_765 ?
O8 Sm1 O11 70.41(11) 2_765 2_765 ?
O10 Sm1 O11 107.57(11) . 2_765 ?
O7 Sm1 O11 66.00(11) . 2_765 ?
O21 Sm1 O4 68.65(11) . . ?
O19 Sm1 O4 68.71(12) . . ?
O1 Sm1 O4 67.17(11) . . ?
O20 Sm1 O4 68.85(11) . . ?
O8 Sm1 O4 124.01(11) 2_765 . ?
O10 Sm1 O4 126.82(11) . . ?
O7 Sm1 O4 130.41(11) . . ?
O11 Sm1 O4 125.59(11) 2_765 . ?
O16 Sm2 O14 92.22(12) . 2_756 ?
O16 Sm2 O18 80.59(11) . 2_656 ?
O14 Sm2 O18 141.75(11) 2_756 2_656 ?
O16 Sm2 O23 135.11(12) . . ?
O14 Sm2 O23 74.37(11) 2_756 . ?
O18 Sm2 O23 84.49(12) 2_656 . ?
O16 Sm2 O24 137.43(11) . . ?
O14 Sm2 O24 70.63(11) 2_756 . ?
O18 Sm2 O24 136.26(11) 2_656 . ?
O23 Sm2 O24 78.79(12) . . ?
O16 Sm2 O5 78.98(11) . . ?
O14 Sm2 O5 137.50(11) 2_756 . ?
O18 Sm2 O5 78.21(11) 2_656 . ?
O23 Sm2 O5 138.33(11) . . ?
O24 Sm2 O5 88.04(12) . . ?
O16 Sm2 O22 66.61(11) . . ?
O14 Sm2 O22 71.62(11) 2_756 . ?
O18 Sm2 O22 71.06(12) 2_656 . ?
O23 Sm2 O22 68.51(12) . . ?
O24 Sm2 O22 135.20(12) . . ?
O5 Sm2 O22 136.65(12) . . ?
O16 Sm2 O13 69.56(11) . . ?
O14 Sm2 O13 69.48(10) 2_756 . ?
O18 Sm2 O13 138.48(11) 2_656 . ?
O23 Sm2 O13 137.01(11) . . ?
O24 Sm2 O13 67.96(11) . . ?
O5 Sm2 O13 68.49(11) . . ?
O22 Sm2 O13 118.68(11) . . ?
O16 Sm2 O2 138.70(11) . . ?
O14 Sm2 O2 129.07(11) 2_756 . ?
O18 Sm2 O2 66.30(11) 2_656 . ?
O23 Sm2 O2 67.43(11) . . ?
O24 Sm2 O2 69.96(11) . . ?
O5 Sm2 O2 70.91(10) . . ?
O22 Sm2 O2 120.11(10) . . ?
O13 Sm2 O2 121.17(10) . . ?

loop_
_geom_bond_atom_site_label_1
_geom_bond_atom_site_label_2
_geom_bond_distance
_geom_bond_site_symmetry_2
_geom_bond_publ_flag
C1 S2 1.776(5) . ?
C1 S1 1.778(5) . ?
C1 H1A 0.9900 . ?
C1 H1B 0.9900 . ?
C2 S4 1.772(5) . ?
C2 S3 1.778(5) . ?
C2 H2A 0.9900 . ?
C2 H2B 0.9900 . ?
C3 S6 1.776(5) . ?
C3 S5 1.780(5) . ?
C3 H3A 0.9900 . ?
C3 H3B 0.9900 . ?
O1 S1 1.452(3) . ?
O1 Sm1 2.425(3) . ?
O2 S1 1.459(3) . ?
O2 Sm2 2.543(3) . ?
O3 S1 1.437(3) . ?
O4 S2 1.449(4) . ?
O4 Sm1 2.706(4) . ?
O5 S2 1.456(3) . ?
O5 Sm2 2.468(3) . ?
O6 S2 1.448(4) . ?
O7 S3 1.449(4) . ?
O7 Sm1 2.458(3) . ?
O8 S3 1.458(3) . ?
O8 Sm1 2.445(3) 2_765 ?
O9 S3 1.440(4) . ?
O10 S4 1.464(4) . ?
O10 Sm1 2.454(3) . ?
O11 S4 1.450(3) . ?
O11 Sm1 2.573(3) 2_765 ?
O12 S4 1.443(3) . ?
O13 S5 1.450(3) . ?
O13 Sm2 2.517(3) . ?
O14 S5 1.450(3) . ?
O14 Sm2 2.427(3) 2_756 ?
O15 S5 1.454(3) . ?
O16 S6 1.456(3) . ?
O16 Sm2 2.385(3) . ?
O17 S6 1.434(3) . ?
O18 S6 1.456(3) . ?
O18 Sm2 2.447(3) 2_656 ?
O19 Sm1 2.410(4) . ?
O19 H19A 0.8377 . ?
O19 H19B 0.8311 . ?
O20 Sm1 2.437(3) . ?
O20 H20A 0.8377 . ?
O20 H20B 0.8349 . ?
O21 Sm1 2.370(3) . ?
O21 H21A 0.8236 . ?
O21 H21B 0.8219 . ?
O22 Sm2 2.492(3) . ?
O22 H22A 0.8410 . ?
O22 H22B 0.8422 . ?
O23 Sm2 2.447(3) . ?
O23 H23A 0.8331 . ?
O23 H23B 0.8387 . ?
O24 Sm2 2.458(3) . ?
O24 H24A 0.9660 . ?
O24 H24B 0.9723 . ?
Sm1 O8 2.445(3) 2_765 ?
Sm1 O11 2.573(3) 2_765 ?
Sm2 O14 2.427(3) 2_756 ?
Sm2 O18 2.447(3) 2_656 ?
